data_7117923
loop_
_publ_author_name
'Eser S. Akturk'
'Glenn P. A. Yap'
'Klaus H. Theopold'

_publ_section_title
;
 Mechanism-based design of labile precursors for chromium(I) chemistry
;
_journal_name_full Chem.Commun.
_journal_page_first 15402
_journal_paper_doi 10.1039/C5cc05993C
_journal_volume 51
_journal_year 2015
_chemical_formula_sum 'C50 H84 B2 Cr2 N12'
_chemical_formula_weight 978.90
_chemical_name_systematic
; 
 ? 
;
_space_group_crystal_system triclinic
_space_group_IT_number 2
_space_group_name_Hall '-P 1'
_space_group_name_H-M_alt 'P -1'
_symmetry_space_group_name_Hall '-P 1'
_symmetry_space_group_name_H-M 'P -1'
_atom_sites_solution_hydrogens other
_atom_sites_solution_primary direct
_atom_sites_solution_secondary difmap
_audit_creation_method SHELXL-2014/7
_audit_update_record
;
2015-04-07 deposited with the CCDC.
2015-08-27 downloaded from the CCDC.
;
_cell_angle_alpha 86.554(4)
_cell_angle_beta 87.189(4)
_cell_angle_gamma 77.250(4)
_cell_formula_units_Z 2
_cell_length_a 11.792(3)
_cell_length_b 13.394(3)
_cell_length_c 18.815(4)
_cell_measurement_reflns_used 964
_cell_measurement_temperature 200(2)
_cell_measurement_theta_max 28.08
_cell_measurement_theta_min 2.75
_cell_volume 2891.2(12)
_computing_cell_refinement 'SAINT (Bruker, 2002)'
_computing_data_collection 'SMART (Bruker, 2002)'
_computing_data_reduction SAINT
_computing_molecular_graphics 'SHELXTL (Sheldrick, 2001)'
_computing_publication_material 'SHELXTL (Sheldrick, 2001)'
_computing_structure_refinement 'SHELXL-2014/7 (Sheldrick, 2014)'
_computing_structure_solution 'SHELXS-97 (Sheldrick, 2008)'
_diffrn_ambient_temperature 200(2)
_diffrn_detector_area_resol_mean 836.6
_diffrn_measured_fraction_theta_full 0.999
_diffrn_measured_fraction_theta_max 0.990
_diffrn_measurement_device_type 'Bruker AXS APEX diffractometer'
_diffrn_measurement_method \w
_diffrn_radiation_type MoK\a
_diffrn_radiation_wavelength 0.71073
_diffrn_reflns_av_R_equivalents 0.0506
_diffrn_reflns_av_unetI/netI 0.0678
_diffrn_reflns_laue_measured_fraction_full 0.999
_diffrn_reflns_laue_measured_fraction_max 0.990
_diffrn_reflns_limit_h_max 15
_diffrn_reflns_limit_h_min -15
_diffrn_reflns_limit_k_max 17
_diffrn_reflns_limit_k_min -17
_diffrn_reflns_limit_l_max 25
_diffrn_reflns_limit_l_min -25
_diffrn_reflns_number 33993
_diffrn_reflns_point_group_measured_fraction_full 0.999
_diffrn_reflns_point_group_measured_fraction_max 0.990
_diffrn_reflns_theta_full 25.242
_diffrn_reflns_theta_max 28.309
_diffrn_reflns_theta_min 1.855
_exptl_absorpt_coefficient_mu 0.418
_exptl_absorpt_correction_T_max 0.9851
_exptl_absorpt_correction_T_min 0.9381
_exptl_absorpt_correction_type multi-scan
_exptl_absorpt_process_details 'SADABS (Sheldrick, 2003)'
_exptl_crystal_colour Purple
_exptl_crystal_density_diffrn 1.124
_exptl_crystal_density_method 'not measured'
_exptl_crystal_description Needle
_exptl_crystal_F_000 1052
_exptl_crystal_size_max 0.155
_exptl_crystal_size_mid 0.038
_exptl_crystal_size_min 0.036
_refine_diff_density_max 1.341
_refine_diff_density_min -0.525
_refine_diff_density_rms 0.064
_refine_ls_extinction_coef .
_refine_ls_extinction_method none
_refine_ls_goodness_of_fit_ref 1.005
_refine_ls_hydrogen_treatment mixed
_refine_ls_matrix_type full
_refine_ls_number_parameters 637
_refine_ls_number_reflns 14254
_refine_ls_number_restraints 10
_refine_ls_restrained_S_all 1.005
_refine_ls_R_factor_all 0.0934
_refine_ls_R_factor_gt 0.0626
_refine_ls_shift/su_max 0.000
_refine_ls_shift/su_mean 0.000
_refine_ls_structure_factor_coef Fsqd
_refine_ls_weighting_details 'w=1/[\s^2^(Fo^2^)+(0.0672P)^2^+2.3739P] where P=(Fo^2^+2Fc^2^)/3'
_refine_ls_weighting_scheme calc
_refine_ls_wR_factor_gt 0.1542
_refine_ls_wR_factor_ref 0.1761
_reflns_Friedel_coverage 0.000
_reflns_friedel_fraction_full .
_reflns_friedel_fraction_max .
_reflns_number_gt 9938
_reflns_number_total 14254
_reflns_threshold_expression 'I > 2\s(I)'
_cod_data_source_file c5cc05993c2.cif
_cod_data_source_block kla0137
_cod_depositor_comments
;

2017-12-13
Z value and formula fixed to values more according to usual
chemical conventions.                 miguel
;
_cod_original_formula_sum 'C25 H42 B Cr N6'
_cod_original_formula_weight 489.45
_cod_original_formula_units_Z 4
_cod_original_cell_volume 2891.1(12)
_cod_database_code 7117923
_shelx_shelxl_version_number 2014/7
_shelx_space_group_comment
; 
The symmetry employed for this shelxl refinement is uniquely defined 
by the following loop, which should always be used as a source of 
symmetry information in preference to the above space-group names. 
They are only intended as comments. 
;
_shelx_estimated_absorpt_t_min 0.938
_shelx_estimated_absorpt_t_max 0.985

loop_
_space_group_symop_operation_xyz
'x, y, z'
'-x, -y, -z'

loop_
_atom_site_label
_atom_site_type_symbol
_atom_site_fract_x
_atom_site_fract_y
_atom_site_fract_z
_atom_site_U_iso_or_equiv
_atom_site_adp_type
_atom_site_occupancy
_atom_site_site_symmetry_order
_atom_site_calc_flag
_atom_site_refinement_flags_posn
_atom_site_refinement_flags_adp
_atom_site_refinement_flags_occupancy
_atom_site_disorder_assembly
_atom_site_disorder_group
Cr1 Cr 0.31710(4) 0.23565(3) 0.34920(2) 0.02778(11) Uani 1 1 d . . . . .
Cr2 Cr 0.18738(4) 0.26577(3) 0.14981(2) 0.03021(11) Uani 1 1 d . . . . .
B1 B 0.4797(3) 0.3243(2) 0.43416(17) 0.0325(6) Uani 1 1 d . . . . .
H1B H 0.540(3) 0.357(2) 0.4656(16) 0.039 Uiso 1 1 d . U . . .
B2 B 0.1056(3) 0.1361(3) 0.04616(17) 0.0359(7) Uani 1 1 d . . . . .
H2B H 0.080(3) 0.084(2) 0.0106(16) 0.043 Uiso 1 1 d . U . . .
N1 N 0.47584(19) 0.15159(16) 0.38901(11) 0.0288(4) Uani 1 1 d . . . . .
N2 N 0.53449(19) 0.20997(17) 0.42536(11) 0.0296(5) Uani 1 1 d . . . . .
N3 N 0.27403(19) 0.29652(17) 0.44961(11) 0.0303(5) Uani 1 1 d . . . . .
N4 N 0.3618(2) 0.33558(16) 0.47580(11) 0.0306(5) Uani 1 1 d . . . . .
N5 N 0.3679(2) 0.46386(18) 0.35368(13) 0.0392(6) Uani 1 1 d . . . . .
N6 N 0.4558(2) 0.37734(17) 0.35845(12) 0.0326(5) Uani 1 1 d . . . . .
N7 N 0.0283(2) 0.30948(18) 0.09686(12) 0.0350(5) Uani 1 1 d . . . . .
N8 N 0.0114(2) 0.23442(19) 0.05421(12) 0.0353(5) Uani 1 1 d . . . . .
N9 N 0.2722(2) 0.22458(18) 0.05165(11) 0.0331(5) Uani 1 1 d . . . . .
N10 N 0.2179(2) 0.16478(19) 0.01401(12) 0.0363(5) Uani 1 1 d . . . . .
N11 N 0.0383(2) 0.0956(2) 0.17101(13) 0.0391(5) Uani 1 1 d . . . . .
N12 N 0.1309(2) 0.08549(18) 0.12210(12) 0.0350(5) Uani 1 1 d . . . . .
C1 C 0.5424(2) 0.0560(2) 0.39030(13) 0.0303(5) Uani 1 1 d . . . . .
C2 C 0.6433(2) 0.0535(2) 0.42705(14) 0.0350(6) Uani 1 1 d . . . . .
H2A H 0.7048 -0.0045 0.4356 0.042 Uiso 1 1 calc R U . . .
C3 C 0.6360(2) 0.1511(2) 0.44841(15) 0.0337(6) Uani 1 1 d . . . . .
C4 C 0.5086(3) -0.0312(2) 0.35480(15) 0.0353(6) Uani 1 1 d . . . . .
C5 C 0.3781(3) -0.0258(2) 0.36476(17) 0.0420(7) Uani 1 1 d . . . . .
H5A H 0.3351 0.0359 0.3393 0.063 Uiso 1 1 calc R U . . .
H5B H 0.3558 -0.0232 0.4156 0.063 Uiso 1 1 calc R U . . .
H5C H 0.3595 -0.0866 0.3458 0.063 Uiso 1 1 calc R U . . .
C6 C 0.5430(3) -0.0254(3) 0.27502(17) 0.0487(8) Uani 1 1 d . . . . .
H6A H 0.6274 -0.0326 0.2692 0.073 Uiso 1 1 calc R U . . .
H6B H 0.5036 0.0409 0.2535 0.073 Uiso 1 1 calc R U . . .
H6C H 0.5200 -0.0808 0.2515 0.073 Uiso 1 1 calc R U . . .
C7 C 0.5746(3) -0.1337(2) 0.3887(2) 0.0544(9) Uani 1 1 d . . . . .
H7A H 0.6585 -0.1398 0.3804 0.082 Uiso 1 1 calc R U . . .
H7B H 0.5509 -0.1905 0.3673 0.082 Uiso 1 1 calc R U . . .
H7C H 0.5564 -0.1361 0.4401 0.082 Uiso 1 1 calc R U . . .
C8 C 0.7199(3) 0.1926(3) 0.48874(17) 0.0451(7) Uani 1 1 d . . . . .
H8A H 0.6812 0.2219 0.5324 0.068 Uiso 1 1 calc R U . . .
H8B H 0.7472 0.2459 0.4592 0.068 Uiso 1 1 calc R U . . .
H8C H 0.7864 0.1371 0.5011 0.068 Uiso 1 1 calc R U . . .
C9 C 0.1830(2) 0.3182(2) 0.49639(14) 0.0325(6) Uani 1 1 d . . . . .
C10 C 0.2127(3) 0.3704(2) 0.55201(15) 0.0379(6) Uani 1 1 d . . . . .
H10A H 0.1646 0.3942 0.5922 0.045 Uiso 1 1 calc R U . . .
C11 C 0.3252(3) 0.3808(2) 0.53746(14) 0.0342(6) Uani 1 1 d . . . . .
C12 C 0.0690(3) 0.2880(2) 0.48594(16) 0.0392(6) Uani 1 1 d . . . . .
C13 C 0.0031(3) 0.3566(3) 0.42660(19) 0.0555(9) Uani 1 1 d . . . . .
H13A H 0.0513 0.3504 0.3825 0.083 Uiso 1 1 calc R U . . .
H13B H -0.0146 0.4280 0.4402 0.083 Uiso 1 1 calc R U . . .
H13C H -0.0695 0.3352 0.4191 0.083 Uiso 1 1 calc R U . . .
C14 C 0.0913(3) 0.1757(3) 0.4668(2) 0.0528(8) Uani 1 1 d . . . . .
H14A H 0.1321 0.1320 0.5054 0.079 Uiso 1 1 calc R U . . .
H14B H 0.1392 0.1663 0.4226 0.079 Uiso 1 1 calc R U . . .
H14C H 0.0169 0.1569 0.4601 0.079 Uiso 1 1 calc R U . . .
C15 C -0.0071(3) 0.3014(3) 0.55450(19) 0.0611(10) Uani 1 1 d . . . . .
H15A H 0.0341 0.2588 0.5934 0.092 Uiso 1 1 calc R U . . .
H15B H -0.0802 0.2806 0.5474 0.092 Uiso 1 1 calc R U . . .
H15C H -0.0240 0.3735 0.5666 0.092 Uiso 1 1 calc R U . . .
C16 C 0.3989(3) 0.4310(3) 0.57992(18) 0.0536(9) Uani 1 1 d . . . . .
H16A H 0.4736 0.3835 0.5883 0.080 Uiso 1 1 calc R U . . .
H16B H 0.3590 0.4495 0.6257 0.080 Uiso 1 1 calc R U . . .
H16C H 0.4125 0.4930 0.5536 0.080 Uiso 1 1 calc R U . . .
C17 C 0.3851(3) 0.5111(2) 0.29130(16) 0.0445(7) Uani 1 1 d . . . . .
C18 C 0.4850(3) 0.4563(2) 0.25547(16) 0.0439(7) Uani 1 1 d . . . . .
H18A H 0.5159 0.4737 0.2100 0.053 Uiso 1 1 calc R U . . .
C19 C 0.5284(3) 0.3731(2) 0.29942(15) 0.0380(6) Uani 1 1 d . . . . .
C20 C 0.3037(4) 0.6105(3) 0.26965(19) 0.0684(12) Uani 1 1 d . . . . .
C21 C 0.1690(5) 0.5922(5) 0.2815(4) 0.136(3) Uani 1 1 d . . . . .
H21A H 0.1133 0.6579 0.2748 0.204 Uiso 1 1 calc R U . . .
H21B H 0.1587 0.5634 0.3299 0.204 Uiso 1 1 calc R U . . .
H21C H 0.1557 0.5447 0.2469 0.204 Uiso 1 1 calc R U . . .
C22 C 0.3081(7) 0.6354(5) 0.1951(3) 0.165(4) Uani 1 1 d . . . . .
H22A H 0.3786 0.6609 0.1824 0.248 Uiso 1 1 calc R U . . .
H22B H 0.2395 0.6885 0.1825 0.248 Uiso 1 1 calc R U . . .
H22C H 0.3092 0.5740 0.1689 0.248 Uiso 1 1 calc R U . . .
C23 C 0.2937(6) 0.6857(4) 0.3234(3) 0.112(2) Uani 1 1 d . . . . .
H23A H 0.3627 0.7154 0.3201 0.168 Uiso 1 1 calc R U . . .
H23B H 0.2875 0.6523 0.3708 0.168 Uiso 1 1 calc R U . . .
H23C H 0.2241 0.7400 0.3156 0.168 Uiso 1 1 calc R U . . .
C24 C 0.6357(3) 0.2909(3) 0.28813(19) 0.0556(9) Uani 1 1 d . . . . .
H24A H 0.6148 0.2239 0.2905 0.083 Uiso 1 1 calc R U . . .
H24B H 0.6908 0.2923 0.3252 0.083 Uiso 1 1 calc R U . . .
H24C H 0.6718 0.3027 0.2412 0.083 Uiso 1 1 calc R U . . .
C25 C -0.0684(3) 0.3841(2) 0.09457(17) 0.0412(7) Uani 1 1 d . . . . .
C26 C -0.1481(3) 0.3562(3) 0.05129(19) 0.0510(8) Uani 1 1 d . . . . .
H26A H -0.2237 0.3948 0.0408 0.061 Uiso 1 1 calc R U . . .
C27 C -0.0957(3) 0.2618(3) 0.02688(17) 0.0448(7) Uani 1 1 d . . . . .
C28 C -0.0819(3) 0.4807(3) 0.1349(2) 0.0536(9) Uani 1 1 d . . . . .
C29 C -0.1885(5) 0.5603(4) 0.1094(3) 0.111(2) Uani 1 1 d . . . . .
H29A H -0.1767 0.5793 0.0589 0.167 Uiso 1 1 calc R U . . .
H29B H -0.1992 0.6213 0.1374 0.167 Uiso 1 1 calc R U . . .
H29C H -0.2578 0.5311 0.1157 0.167 Uiso 1 1 calc R U . . .
C30 C -0.0987(4) 0.4571(4) 0.2147(2) 0.0741(12) Uani 1 1 d . . . . .
H30A H -0.0327 0.4040 0.2312 0.111 Uiso 1 1 calc R U . . .
H30B H -0.1709 0.4327 0.2235 0.111 Uiso 1 1 calc R U . . .
H30C H -0.1033 0.5194 0.2405 0.111 Uiso 1 1 calc R U . . .
C31 C 0.0255(4) 0.5251(3) 0.1211(3) 0.0778(13) Uani 1 1 d . . . . .
H31A H 0.0938 0.4758 0.1387 0.117 Uiso 1 1 calc R U . . .
H31B H 0.0155 0.5889 0.1459 0.117 Uiso 1 1 calc R U . . .
H31C H 0.0363 0.5392 0.0698 0.117 Uiso 1 1 calc R U . . .
C32 C -0.1394(3) 0.1957(3) -0.0221(2) 0.0671(11) Uani 1 1 d . . . . .
H32A H -0.1420 0.1297 0.0027 0.101 Uiso 1 1 calc R U . . .
H32B H -0.0870 0.1842 -0.0643 0.101 Uiso 1 1 calc R U . . .
H32C H -0.2176 0.2299 -0.0367 0.101 Uiso 1 1 calc R U . . .
C33 C 0.3653(2) 0.2395(2) 0.01097(15) 0.0348(6) Uani 1 1 d . . . . .
C34 C 0.3694(3) 0.1892(3) -0.05194(16) 0.0444(7) Uani 1 1 d . . . . .
H34A H 0.4258 0.1873 -0.0899 0.053 Uiso 1 1 calc R U . . .
C35 C 0.2762(3) 0.1427(3) -0.04863(16) 0.0449(7) Uani 1 1 d . . . . .
C36 C 0.4494(3) 0.3001(2) 0.03518(16) 0.0403(7) Uani 1 1 d . . . . .
C37 C 0.5376(3) 0.2299(3) 0.08470(18) 0.0522(8) Uani 1 1 d . . . . .
H37A H 0.4958 0.2051 0.1260 0.078 Uiso 1 1 calc R U . . .
H37B H 0.5919 0.2688 0.1009 0.078 Uiso 1 1 calc R U . . .
H37C H 0.5809 0.1715 0.0586 0.078 Uiso 1 1 calc R U . . .
C38 C 0.3860(3) 0.3948(2) 0.07365(18) 0.0484(8) Uani 1 1 d . . . . .
H38A H 0.3262 0.4360 0.0432 0.073 Uiso 1 1 calc R U . . .
H38B H 0.4419 0.4358 0.0843 0.073 Uiso 1 1 calc R U . . .
H38C H 0.3494 0.3735 0.1182 0.073 Uiso 1 1 calc R U . . .
C39 C 0.5161(3) 0.3348(3) -0.03068(19) 0.0558(9) Uani 1 1 d . . . . .
H39A H 0.4609 0.3779 -0.0631 0.084 Uiso 1 1 calc R U . . .
H39B H 0.5589 0.2746 -0.0551 0.084 Uiso 1 1 calc R U . . .
H39C H 0.5709 0.3741 -0.0157 0.084 Uiso 1 1 calc R U . . .
C40 C 0.2377(4) 0.0793(4) -0.1021(2) 0.0728(12) Uani 1 1 d . . . . .
H40A H 0.1579 0.1108 -0.1152 0.109 Uiso 1 1 calc R U . . .
H40B H 0.2406 0.0100 -0.0812 0.109 Uiso 1 1 calc R U . . .
H40C H 0.2895 0.0756 -0.1446 0.109 Uiso 1 1 calc R U . . .
C41 C 0.0719(3) 0.0254(2) 0.22329(16) 0.0379(6) Uani 1 1 d . . . . .
C42 C 0.1838(3) -0.0316(2) 0.20854(17) 0.0410(7) Uani 1 1 d . . . . .
H42A H 0.2268 -0.0863 0.2373 0.049 Uiso 1 1 calc R U . . .
C43 C 0.2191(3) 0.0069(2) 0.14438(16) 0.0370(6) Uani 1 1 d . . . . .
C44 C -0.0108(3) 0.0140(3) 0.28602(18) 0.0487(8) Uani 1 1 d . . . . .
C45 C 0.0570(3) -0.0283(3) 0.35201(18) 0.0576(9) Uani 1 1 d . . . . .
H45A H 0.1031 -0.0973 0.3437 0.086 Uiso 1 1 calc R U . . .
H45B H 0.0026 -0.0315 0.3927 0.086 Uiso 1 1 calc R U . . .
H45C H 0.1090 0.0166 0.3621 0.086 Uiso 1 1 calc R U . . .
C46 C -0.0862(4) 0.1187(4) 0.3031(2) 0.0917(18) Uani 1 1 d . . . . .
H46A H -0.0364 0.1640 0.3159 0.138 Uiso 1 1 calc R U . . .
H46B H -0.1404 0.1106 0.3431 0.138 Uiso 1 1 calc R U . . .
H46C H -0.1302 0.1487 0.2613 0.138 Uiso 1 1 calc R U . . .
C47 C -0.0822(5) -0.0619(5) 0.2682(2) 0.114(2) Uani 1 1 d . . . . .
H47A H -0.0315 -0.1204 0.2456 0.170 Uiso 1 1 calc R U . . .
H47B H -0.1429 -0.0284 0.2355 0.170 Uiso 1 1 calc R U . . .
H47C H -0.1184 -0.0859 0.3120 0.170 Uiso 1 1 calc R U . . .
C48 C 0.3320(3) -0.0260(3) 0.10292(19) 0.0509(8) Uani 1 1 d . . . . .
H48A H 0.3164 -0.0445 0.0553 0.076 Uiso 1 1 calc R U . . .
H48B H 0.3806 -0.0854 0.1278 0.076 Uiso 1 1 calc R U . . .
H48C H 0.3728 0.0305 0.0986 0.076 Uiso 1 1 calc R U . . .
C49 C 0.1931(2) 0.2809(2) 0.26483(14) 0.0334(6) Uani 1 1 d D . . . .
H49A H 0.178(3) 0.3506(16) 0.2676(15) 0.040 Uiso 1 1 d D U . . .
H49B H 0.134(2) 0.247(2) 0.2774(15) 0.040 Uiso 1 1 d D U . . .
C50 C 0.3061(2) 0.2228(2) 0.23545(14) 0.0335(6) Uani 1 1 d D . . . .
H50A H 0.319(3) 0.1532(16) 0.2348(16) 0.040 Uiso 1 1 d D U . . .
H50B H 0.363(2) 0.257(2) 0.2231(16) 0.040 Uiso 1 1 d D U . . .

loop_
_atom_site_aniso_label
_atom_site_aniso_U_11
_atom_site_aniso_U_22
_atom_site_aniso_U_33
_atom_site_aniso_U_23
_atom_site_aniso_U_13
_atom_site_aniso_U_12
Cr1 0.0267(2) 0.0308(2) 0.0251(2) -0.00187(16) -0.00406(16) -0.00401(17)
Cr2 0.0262(2) 0.0373(2) 0.0254(2) -0.00207(17) -0.00400(16) -0.00216(17)
B1 0.0359(16) 0.0282(15) 0.0346(15) 0.0013(12) -0.0057(12) -0.0097(13)
B2 0.0346(17) 0.0427(18) 0.0316(15) -0.0045(13) -0.0052(13) -0.0094(14)
N1 0.0272(11) 0.0281(11) 0.0320(11) -0.0005(9) -0.0049(9) -0.0076(9)
N2 0.0294(11) 0.0298(11) 0.0318(11) 0.0014(9) -0.0068(9) -0.0108(9)
N3 0.0310(12) 0.0320(11) 0.0290(11) -0.0048(9) -0.0016(9) -0.0084(9)
N4 0.0365(12) 0.0274(11) 0.0292(11) -0.0008(9) -0.0048(9) -0.0092(9)
N5 0.0477(15) 0.0292(12) 0.0357(12) 0.0000(10) -0.0025(11) 0.0022(11)
N6 0.0361(13) 0.0273(11) 0.0338(12) 0.0018(9) -0.0012(9) -0.0064(9)
N7 0.0295(12) 0.0401(13) 0.0334(12) 0.0008(10) -0.0064(9) -0.0031(10)
N8 0.0314(12) 0.0437(13) 0.0309(11) 0.0015(10) -0.0075(9) -0.0078(10)
N9 0.0317(12) 0.0392(13) 0.0283(11) -0.0017(9) -0.0012(9) -0.0075(10)
N10 0.0358(13) 0.0470(14) 0.0270(11) -0.0057(10) -0.0024(9) -0.0094(11)
N11 0.0301(12) 0.0441(14) 0.0411(13) 0.0012(11) 0.0037(10) -0.0053(10)
N12 0.0293(12) 0.0374(13) 0.0368(12) -0.0011(10) -0.0002(9) -0.0044(10)
C1 0.0308(13) 0.0296(13) 0.0290(12) 0.0028(10) -0.0002(10) -0.0051(11)
C2 0.0294(14) 0.0362(14) 0.0363(14) 0.0025(11) -0.0056(11) -0.0008(11)
C3 0.0260(13) 0.0387(14) 0.0367(14) 0.0011(11) -0.0045(11) -0.0080(11)
C4 0.0387(15) 0.0292(13) 0.0371(14) -0.0010(11) -0.0045(12) -0.0050(11)
C5 0.0475(18) 0.0371(15) 0.0451(16) -0.0006(13) -0.0032(14) -0.0174(13)
C6 0.052(2) 0.0524(19) 0.0411(17) -0.0120(14) -0.0016(14) -0.0062(16)
C7 0.065(2) 0.0292(15) 0.068(2) 0.0013(15) -0.0203(18) -0.0047(15)
C8 0.0334(16) 0.0552(19) 0.0505(18) 0.0022(15) -0.0149(13) -0.0159(14)
C9 0.0359(15) 0.0283(13) 0.0319(13) -0.0005(10) -0.0001(11) -0.0043(11)
C10 0.0460(17) 0.0348(14) 0.0325(14) -0.0079(11) 0.0030(12) -0.0074(13)
C11 0.0460(17) 0.0282(13) 0.0297(13) -0.0014(10) -0.0042(11) -0.0101(12)
C12 0.0361(16) 0.0439(16) 0.0382(15) -0.0074(12) 0.0032(12) -0.0095(13)
C13 0.0356(17) 0.066(2) 0.060(2) 0.0002(18) -0.0051(15) -0.0018(16)
C14 0.0450(19) 0.0472(19) 0.071(2) -0.0112(17) 0.0012(16) -0.0184(15)
C15 0.052(2) 0.085(3) 0.052(2) -0.0187(19) 0.0181(17) -0.030(2)
C16 0.068(2) 0.052(2) 0.0498(19) -0.0152(16) -0.0042(17) -0.0295(18)
C17 0.069(2) 0.0291(14) 0.0327(14) -0.0011(11) -0.0067(14) -0.0033(14)
C18 0.062(2) 0.0381(16) 0.0325(14) 0.0036(12) -0.0002(14) -0.0138(15)
C19 0.0404(16) 0.0365(15) 0.0386(15) 0.0017(12) 0.0010(12) -0.0132(12)
C20 0.114(4) 0.0338(17) 0.0449(19) 0.0023(14) -0.022(2) 0.013(2)
C21 0.102(5) 0.100(5) 0.182(7) 0.022(5) -0.031(5) 0.030(4)
C22 0.207(8) 0.140(6) 0.068(3) 0.051(3) 0.040(4) 0.109(5)
C23 0.166(6) 0.052(3) 0.095(4) -0.013(3) -0.037(4) 0.035(3)
C24 0.0445(19) 0.060(2) 0.054(2) 0.0092(16) 0.0153(16) -0.0003(16)
C25 0.0312(15) 0.0440(17) 0.0459(17) 0.0052(13) -0.0078(12) -0.0031(13)
C26 0.0323(16) 0.053(2) 0.065(2) 0.0114(16) -0.0181(15) -0.0049(14)
C27 0.0340(16) 0.0529(19) 0.0489(17) 0.0071(14) -0.0141(13) -0.0123(14)
C28 0.0458(19) 0.0471(19) 0.062(2) -0.0021(16) -0.0145(16) 0.0047(15)
C29 0.107(4) 0.070(3) 0.136(5) -0.028(3) -0.064(4) 0.044(3)
C30 0.071(3) 0.077(3) 0.066(3) -0.016(2) 0.005(2) 0.003(2)
C31 0.092(3) 0.052(2) 0.093(3) -0.012(2) -0.004(3) -0.021(2)
C32 0.052(2) 0.073(3) 0.083(3) 0.000(2) -0.033(2) -0.022(2)
C33 0.0288(14) 0.0398(15) 0.0335(14) 0.0029(11) 0.0005(11) -0.0045(11)
C34 0.0419(17) 0.0572(19) 0.0318(14) -0.0066(13) 0.0068(12) -0.0061(15)
C35 0.0431(18) 0.058(2) 0.0328(15) -0.0091(13) 0.0009(13) -0.0071(15)
C36 0.0327(15) 0.0489(17) 0.0389(15) 0.0052(13) -0.0011(12) -0.0102(13)
C37 0.0353(17) 0.066(2) 0.0514(19) 0.0096(16) -0.0069(14) -0.0056(16)
C38 0.054(2) 0.0442(18) 0.0502(18) -0.0017(14) -0.0045(15) -0.0182(15)
C39 0.049(2) 0.070(2) 0.052(2) 0.0122(17) 0.0037(16) -0.0235(18)
C40 0.075(3) 0.106(4) 0.045(2) -0.034(2) 0.0083(19) -0.030(3)
C41 0.0326(15) 0.0386(15) 0.0416(15) 0.0010(12) -0.0001(12) -0.0073(12)
C42 0.0387(16) 0.0345(15) 0.0474(17) 0.0032(13) -0.0013(13) -0.0041(12)
C43 0.0339(15) 0.0339(14) 0.0419(15) -0.0032(12) -0.0035(12) -0.0038(12)
C44 0.0402(17) 0.055(2) 0.0511(19) 0.0066(15) 0.0041(14) -0.0142(15)
C45 0.062(2) 0.065(2) 0.0450(19) -0.0015(16) 0.0060(16) -0.0150(19)
C46 0.069(3) 0.101(4) 0.075(3) 0.029(3) 0.033(2) 0.030(3)
C47 0.116(4) 0.210(7) 0.055(3) -0.020(3) 0.010(3) -0.123(5)
C48 0.0378(17) 0.0493(19) 0.057(2) -0.0007(15) 0.0050(15) 0.0062(14)
C49 0.0296(14) 0.0393(15) 0.0296(13) -0.0035(11) -0.0039(11) -0.0025(12)
C50 0.0292(14) 0.0410(15) 0.0284(13) -0.0035(11) -0.0036(11) -0.0023(12)

loop_
_atom_type_symbol
_atom_type_description
_atom_type_scat_dispersion_real
_atom_type_scat_dispersion_imag
_atom_type_scat_source
C C 0.0033 0.0016 'International Tables Vol C Tables 4.2.6.8 and 6.1.1.4'
H H 0.0000 0.0000 'International Tables Vol C Tables 4.2.6.8 and 6.1.1.4'
B B 0.0013 0.0007 'International Tables Vol C Tables 4.2.6.8 and 6.1.1.4'
N N 0.0061 0.0033 'International Tables Vol C Tables 4.2.6.8 and 6.1.1.4'
Cr Cr 0.3209 0.6236 'International Tables Vol C Tables 4.2.6.8 and 6.1.1.4'

loop_
_geom_angle_atom_site_label_1
_geom_angle_atom_site_label_2
_geom_angle_atom_site_label_3
_geom_angle
_geom_angle_site_symmetry_1
_geom_angle_site_symmetry_3
N3 Cr1 N1 89.05(9) . .
N3 Cr1 C50 157.51(10) . .
N1 Cr1 C50 112.56(10) . .
N3 Cr1 C49 118.75(10) . .
N1 Cr1 C49 152.19(10) . .
C50 Cr1 C49 39.98(10) . .
N9 Cr2 N7 88.87(9) . .
N9 Cr2 C50 110.61(10) . .
N7 Cr2 C50 159.58(10) . .
N9 Cr2 C49 150.31(10) . .
N7 Cr2 C49 120.83(10) . .
C50 Cr2 C49 39.99(10) . .
N2 B1 N4 109.8(2) . .
N2 B1 N6 108.3(2) . .
N4 B1 N6 107.8(2) . .
N8 B2 N10 108.9(2) . .
N8 B2 N12 107.6(2) . .
N10 B2 N12 108.4(2) . .
C1 N1 N2 106.4(2) . .
C1 N1 Cr1 140.17(18) . .
N2 N1 Cr1 113.38(16) . .
C3 N2 N1 109.9(2) . .
C3 N2 B1 130.8(2) . .
N1 N2 B1 119.3(2) . .
C9 N3 N4 106.5(2) . .
C9 N3 Cr1 140.35(19) . .
N4 N3 Cr1 112.88(15) . .
C11 N4 N3 109.9(2) . .
C11 N4 B1 130.2(2) . .
N3 N4 B1 119.9(2) . .
C17 N5 N6 106.2(2) . .
C19 N6 N5 110.1(2) . .
C19 N6 B1 129.2(2) . .
N5 N6 B1 117.1(2) . .
C25 N7 N8 106.9(2) . .
C25 N7 Cr2 140.9(2) . .
N8 N7 Cr2 111.97(17) . .
C27 N8 N7 109.7(2) . .
C27 N8 B2 129.9(3) . .
N7 N8 B2 120.3(2) . .
C33 N9 N10 106.5(2) . .
C33 N9 Cr2 140.1(2) . .
N10 N9 Cr2 113.40(16) . .
C35 N10 N9 110.0(2) . .
C35 N10 B2 131.0(3) . .
N9 N10 B2 119.0(2) . .
C41 N11 N12 105.9(2) . .
C43 N12 N11 109.7(2) . .
C43 N12 B2 130.0(2) . .
N11 N12 B2 117.1(2) . .
N1 C1 C2 109.5(2) . .
N1 C1 C4 122.6(2) . .
C2 C1 C4 127.9(2) . .
C3 C2 C1 106.6(2) . .
N2 C3 C2 107.6(2) . .
N2 C3 C8 122.8(3) . .
C2 C3 C8 129.7(3) . .
C1 C4 C5 110.9(2) . .
C1 C4 C7 109.0(2) . .
C5 C4 C7 108.7(3) . .
C1 C4 C6 109.0(2) . .
C5 C4 C6 110.2(2) . .
C7 C4 C6 109.1(3) . .
N3 C9 C10 109.4(2) . .
N3 C9 C12 122.4(2) . .
C10 C9 C12 128.3(3) . .
C11 C10 C9 106.7(2) . .
N4 C11 C10 107.6(2) . .
N4 C11 C16 123.7(3) . .
C10 C11 C16 128.7(3) . .
C9 C12 C15 110.1(3) . .
C9 C12 C14 110.1(3) . .
C15 C12 C14 108.7(3) . .
C9 C12 C13 109.9(3) . .
C15 C12 C13 108.2(3) . .
C14 C12 C13 109.8(3) . .
N5 C17 C18 110.3(3) . .
N5 C17 C20 119.8(3) . .
C18 C17 C20 129.9(3) . .
C19 C18 C17 106.0(3) . .
N6 C19 C18 107.3(3) . .
N6 C19 C24 124.4(3) . .
C18 C19 C24 128.3(3) . .
C22 C20 C23 123.5(5) . .
C22 C20 C17 113.5(4) . .
C23 C20 C17 111.6(3) . .
C22 C20 C21 101.3(5) . .
C23 C20 C21 96.2(5) . .
C17 C20 C21 107.1(4) . .
N7 C25 C26 109.2(3) . .
N7 C25 C28 122.2(3) . .
C26 C25 C28 128.5(3) . .
C27 C26 C25 106.6(3) . .
N8 C27 C26 107.6(3) . .
N8 C27 C32 122.3(3) . .
C26 C27 C32 130.1(3) . .
C25 C28 C31 109.5(3) . .
C25 C28 C30 110.2(3) . .
C31 C28 C30 109.9(3) . .
C25 C28 C29 109.8(3) . .
C31 C28 C29 108.7(4) . .
C30 C28 C29 108.7(4) . .
N9 C33 C34 109.1(3) . .
N9 C33 C36 122.4(3) . .
C34 C33 C36 128.4(3) . .
C35 C34 C33 106.8(3) . .
N10 C35 C34 107.5(3) . .
N10 C35 C40 122.7(3) . .
C34 C35 C40 129.8(3) . .
C33 C36 C38 111.6(2) . .
C33 C36 C39 108.7(3) . .
C38 C36 C39 108.6(3) . .
C33 C36 C37 109.0(3) . .
C38 C36 C37 110.2(3) . .
C39 C36 C37 108.7(3) . .
N11 C41 C42 110.7(3) . .
N11 C41 C44 119.9(3) . .
C42 C41 C44 129.3(3) . .
C43 C42 C41 106.3(3) . .
N12 C43 C42 107.4(3) . .
N12 C43 C48 123.6(3) . .
C42 C43 C48 129.1(3) . .
C45 C44 C47 108.1(3) . .
C45 C44 C41 110.3(3) . .
C47 C44 C41 108.4(3) . .
C45 C44 C46 107.4(3) . .
C47 C44 C46 112.7(4) . .
C41 C44 C46 110.0(3) . .
C50 C49 Cr1 69.70(15) . .
C50 C49 Cr2 68.68(14) . .
Cr1 C49 Cr2 138.38(14) . .
C49 C50 Cr2 71.33(15) . .
C49 C50 Cr1 70.32(15) . .
Cr2 C50 Cr1 141.65(14) . .

loop_
_geom_bond_atom_site_label_1
_geom_bond_atom_site_label_2
_geom_bond_distance
_geom_bond_site_symmetry_2
Cr1 N3 2.098(2) .
Cr1 N1 2.107(2) .
Cr1 C50 2.170(3) .
Cr1 C49 2.178(3) .
Cr2 N9 2.101(2) .
Cr2 N7 2.118(2) .
Cr2 C50 2.155(3) .
Cr2 C49 2.191(3) .
B1 N2 1.540(4) .
B1 N4 1.544(4) .
B1 N6 1.563(4) .
B2 N8 1.534(4) .
B2 N10 1.545(4) .
B2 N12 1.558(4) .
N1 C1 1.346(3) .
N1 N2 1.381(3) .
N2 C3 1.355(3) .
N3 C9 1.346(3) .
N3 N4 1.381(3) .
N4 C11 1.349(3) .
N5 C17 1.327(4) .
N5 N6 1.375(3) .
N6 C19 1.365(4) .
N7 C25 1.341(4) .
N7 N8 1.377(3) .
N8 C27 1.353(4) .
N9 C33 1.352(3) .
N9 N10 1.375(3) .
N10 C35 1.349(4) .
N11 C41 1.331(4) .
N11 N12 1.382(3) .
N12 C43 1.368(4) .
C1 C2 1.398(4) .
C1 C4 1.515(4) .
C2 C3 1.375(4) .
C3 C8 1.493(4) .
C4 C5 1.527(4) .
C4 C7 1.539(4) .
C4 C6 1.538(4) .
C9 C10 1.392(4) .
C9 C12 1.512(4) .
C10 C11 1.377(4) .
C11 C16 1.495(4) .
C12 C15 1.531(4) .
C12 C14 1.531(4) .
C12 C13 1.530(5) .
C17 C18 1.407(5) .
C17 C20 1.507(5) .
C18 C19 1.367(4) .
C19 C24 1.498(4) .
C20 C22 1.424(6) .
C20 C23 1.452(6) .
C20 C21 1.662(8) .
C25 C26 1.398(4) .
C25 C28 1.513(5) .
C26 C27 1.374(5) .
C27 C32 1.497(5) .
C28 C31 1.518(6) .
C28 C30 1.528(5) .
C28 C29 1.534(5) .
C33 C34 1.390(4) .
C33 C36 1.515(4) .
C34 C35 1.375(5) .
C35 C40 1.502(5) .
C36 C38 1.527(4) .
C36 C39 1.539(4) .
C36 C37 1.546(4) .
C41 C42 1.394(4) .
C41 C44 1.516(4) .
C42 C43 1.366(4) .
C43 C48 1.503(4) .
C44 C45 1.522(5) .
C44 C47 1.517(5) .
C44 C46 1.529(5) .
C49 C50 1.487(4) .

loop_
_geom_torsion_atom_site_label_1
_geom_torsion_atom_site_label_2
_geom_torsion_atom_site_label_3
_geom_torsion_atom_site_label_4
_geom_torsion
_geom_torsion_site_symmetry_1
_geom_torsion_site_symmetry_2
_geom_torsion_site_symmetry_3
_geom_torsion_site_symmetry_4
C1 N1 N2 C3 0.3(3) . . . .
Cr1 N1 N2 C3 -179.18(17) . . . .
C1 N1 N2 B1 -179.3(2) . . . .
Cr1 N1 N2 B1 1.2(3) . . . .
N4 B1 N2 C3 -118.7(3) . . . .
N6 B1 N2 C3 123.9(3) . . . .
N4 B1 N2 N1 60.8(3) . . . .
N6 B1 N2 N1 -56.7(3) . . . .
C9 N3 N4 C11 -0.3(3) . . . .
Cr1 N3 N4 C11 175.01(17) . . . .
C9 N3 N4 B1 -179.7(2) . . . .
Cr1 N3 N4 B1 -4.4(3) . . . .
N2 B1 N4 C11 121.7(3) . . . .
N6 B1 N4 C11 -120.5(3) . . . .
N2 B1 N4 N3 -59.0(3) . . . .
N6 B1 N4 N3 58.8(3) . . . .
C17 N5 N6 C19 1.4(3) . . . .
C17 N5 N6 B1 162.4(2) . . . .
N2 B1 N6 C19 -49.4(4) . . . .
N4 B1 N6 C19 -168.1(3) . . . .
N2 B1 N6 N5 153.9(2) . . . .
N4 B1 N6 N5 35.2(3) . . . .
C25 N7 N8 C27 -1.1(3) . . . .
Cr2 N7 N8 C27 174.34(19) . . . .
C25 N7 N8 B2 -178.8(2) . . . .
Cr2 N7 N8 B2 -3.4(3) . . . .
N10 B2 N8 C27 122.2(3) . . . .
N12 B2 N8 C27 -120.5(3) . . . .
N10 B2 N8 N7 -60.6(3) . . . .
N12 B2 N8 N7 56.7(3) . . . .
C33 N9 N10 C35 0.1(3) . . . .
Cr2 N9 N10 C35 179.1(2) . . . .
C33 N9 N10 B2 -178.7(2) . . . .
Cr2 N9 N10 B2 0.3(3) . . . .
N8 B2 N10 C35 -115.9(3) . . . .
N12 B2 N10 C35 127.3(3) . . . .
N8 B2 N10 N9 62.6(3) . . . .
N12 B2 N10 N9 -54.2(3) . . . .
C41 N11 N12 C43 1.7(3) . . . .
C41 N11 N12 B2 163.6(2) . . . .
N8 B2 N12 C43 -168.4(3) . . . .
N10 B2 N12 C43 -50.7(4) . . . .
N8 B2 N12 N11 34.1(3) . . . .
N10 B2 N12 N11 151.8(2) . . . .
N2 N1 C1 C2 -0.2(3) . . . .
Cr1 N1 C1 C2 179.0(2) . . . .
N2 N1 C1 C4 -179.1(2) . . . .
Cr1 N1 C1 C4 0.1(4) . . . .
N1 C1 C2 C3 0.1(3) . . . .
C4 C1 C2 C3 178.9(3) . . . .
N1 N2 C3 C2 -0.2(3) . . . .
B1 N2 C3 C2 179.3(3) . . . .
N1 N2 C3 C8 179.2(2) . . . .
B1 N2 C3 C8 -1.3(4) . . . .
C1 C2 C3 N2 0.1(3) . . . .
C1 C2 C3 C8 -179.3(3) . . . .
N1 C1 C4 C5 -39.2(3) . . . .
C2 C1 C4 C5 142.2(3) . . . .
N1 C1 C4 C7 -158.8(3) . . . .
C2 C1 C4 C7 22.6(4) . . . .
N1 C1 C4 C6 82.3(3) . . . .
C2 C1 C4 C6 -96.4(3) . . . .
N4 N3 C9 C10 -0.1(3) . . . .
Cr1 N3 C9 C10 -173.3(2) . . . .
N4 N3 C9 C12 179.6(2) . . . .
Cr1 N3 C9 C12 6.5(4) . . . .
N3 C9 C10 C11 0.5(3) . . . .
C12 C9 C10 C11 -179.3(3) . . . .
N3 N4 C11 C10 0.5(3) . . . .
B1 N4 C11 C10 179.9(3) . . . .
N3 N4 C11 C16 -180.0(3) . . . .
B1 N4 C11 C16 -0.7(5) . . . .
C9 C10 C11 N4 -0.6(3) . . . .
C9 C10 C11 C16 180.0(3) . . . .
N3 C9 C12 C15 167.6(3) . . . .
C10 C9 C12 C15 -12.6(4) . . . .
N3 C9 C12 C14 47.8(4) . . . .
C10 C9 C12 C14 -132.5(3) . . . .
N3 C9 C12 C13 -73.2(3) . . . .
C10 C9 C12 C13 106.5(3) . . . .
N6 N5 C17 C18 -0.7(4) . . . .
N6 N5 C17 C20 -179.3(3) . . . .
N5 C17 C18 C19 -0.2(4) . . . .
C20 C17 C18 C19 178.1(4) . . . .
N5 N6 C19 C18 -1.6(3) . . . .
B1 N6 C19 C18 -159.6(3) . . . .
N5 N6 C19 C24 177.8(3) . . . .
B1 N6 C19 C24 19.9(5) . . . .
C17 C18 C19 N6 1.1(3) . . . .
C17 C18 C19 C24 -178.3(3) . . . .
N5 C17 C20 C22 -161.0(5) . . . .
C18 C17 C20 C22 20.8(7) . . . .
N5 C17 C20 C23 54.0(6) . . . .
C18 C17 C20 C23 -124.2(5) . . . .
N5 C17 C20 C21 -50.1(5) . . . .
C18 C17 C20 C21 131.7(5) . . . .
N8 N7 C25 C26 0.9(3) . . . .
Cr2 N7 C25 C26 -172.3(2) . . . .
N8 N7 C25 C28 -179.6(3) . . . .
Cr2 N7 C25 C28 7.1(5) . . . .
N7 C25 C26 C27 -0.4(4) . . . .
C28 C25 C26 C27 -179.9(3) . . . .
N7 N8 C27 C26 0.8(3) . . . .
B2 N8 C27 C26 178.3(3) . . . .
N7 N8 C27 C32 179.7(3) . . . .
B2 N8 C27 C32 -2.9(5) . . . .
C25 C26 C27 N8 -0.2(4) . . . .
C25 C26 C27 C32 -179.0(4) . . . .
N7 C25 C28 C31 48.5(4) . . . .
C26 C25 C28 C31 -132.1(4) . . . .
N7 C25 C28 C30 -72.5(4) . . . .
C26 C25 C28 C30 106.9(4) . . . .
N7 C25 C28 C29 167.8(4) . . . .
C26 C25 C28 C29 -12.8(6) . . . .
N10 N9 C33 C34 0.0(3) . . . .
Cr2 N9 C33 C34 -178.5(2) . . . .
N10 N9 C33 C36 -178.5(3) . . . .
Cr2 N9 C33 C36 3.0(5) . . . .
N9 C33 C34 C35 -0.2(4) . . . .
C36 C33 C34 C35 178.2(3) . . . .
N9 N10 C35 C34 -0.2(4) . . . .
B2 N10 C35 C34 178.4(3) . . . .
N9 N10 C35 C40 -179.4(3) . . . .
B2 N10 C35 C40 -0.8(6) . . . .
C33 C34 C35 N10 0.2(4) . . . .
C33 C34 C35 C40 179.4(4) . . . .
N9 C33 C36 C38 -40.2(4) . . . .
C34 C33 C36 C38 141.6(3) . . . .
N9 C33 C36 C39 -160.0(3) . . . .
C34 C33 C36 C39 21.8(4) . . . .
N9 C33 C36 C37 81.7(3) . . . .
C34 C33 C36 C37 -96.4(4) . . . .
N12 N11 C41 C42 -1.2(3) . . . .
N12 N11 C41 C44 -178.9(3) . . . .
N11 C41 C42 C43 0.3(4) . . . .
C44 C41 C42 C43 177.8(3) . . . .
N11 N12 C43 C42 -1.5(3) . . . .
B2 N12 C43 C42 -160.3(3) . . . .
N11 N12 C43 C48 178.9(3) . . . .
B2 N12 C43 C48 20.1(5) . . . .
C41 C42 C43 N12 0.7(3) . . . .
C41 C42 C43 C48 -179.7(3) . . . .
N11 C41 C44 C45 -152.8(3) . . . .
C42 C41 C44 C45 30.0(5) . . . .
N11 C41 C44 C47 89.1(4) . . . .
C42 C41 C44 C47 -88.2(5) . . . .
N11 C41 C44 C46 -34.5(5) . . . .
C42 C41 C44 C46 148.3(4) . . . .
Cr1 C49 C50 Cr2 -179.87(12) . . . .
Cr2 C49 C50 Cr1 179.87(12) . . . .
